data_7039362
loop_
_publ_author_name
'Bergamini, Paola'
'Marvelli, Lorenza'
'Ferretti, Valeria'
'Gemmo, Chiara'
'Gambari, Roberto'
'Hushcha, Yekatsiaryna'
'Lampronti, Ilaria'

_publ_section_title
;
 Bis(dimethylsulfoxide)carbonateplatinum(ii), a new synthon for a
 low-impact, versatile synthetic route to anticancer Pt carboxylates.
;
_journal_issue 26
_journal_name_full 'Dalton transactions (Cambridge, England : 2003)'
_journal_page_first 10752
_journal_page_last 10760
_journal_paper_doi 10.1039/c6dt01689h
_journal_volume 45
_journal_year 2016
_chemical_absolute_configuration rm
_chemical_formula_moiety 'C11 H22 O8 Pt S2'
_chemical_formula_sum 'C11 H22 O8 Pt S2'
_chemical_formula_weight 541.49
_space_group_crystal_system orthorhombic
_space_group_IT_number 19
_space_group_name_Hall 'P 2ac 2ab'
_space_group_name_H-M_alt 'P 21 21 21'
_symmetry_space_group_name_Hall 'P 2ac 2ab'
_symmetry_space_group_name_H-M 'P 21 21 21'
_atom_sites_solution_hydrogens mixed
_audit_creation_method SHELXL-2014/7
_audit_update_record
;
2015-11-25 deposited with the CCDC.
2016-05-31 downloaded from the CCDC.
;
_cell_angle_alpha 90
_cell_angle_beta 90
_cell_angle_gamma 90
_cell_formula_units_Z 4
_cell_length_a 9.4289(2)
_cell_length_b 10.5381(2)
_cell_length_c 16.9406(3)
_cell_measurement_reflns_used 15456
_cell_measurement_temperature 295
_cell_measurement_theta_max 28.
_cell_measurement_theta_min 4.
_cell_volume 1683.26(6)
_computing_cell_refinement 'DENZO-SMN (Otwinowski & Minor, 1997)'
_computing_data_collection 'Kappa CCD server software (Nonius, 1997)'
_computing_data_reduction 'DENZO-SMN (Otwinowski & Minor, 1997)'
_computing_molecular_graphics 'ORTEPIII (Burnett & Johnson, 1996)'
_computing_publication_material
;
SHELXL-2014/7 (Sheldrick, 2014); WINGX (Farrugia, 2012)
;
_computing_structure_refinement 'SHELXL-2014/7 (Sheldrick, 2014)'
_computing_structure_solution 'SIR97 (Altomare et al.,1999)'
_diffrn_ambient_temperature 295
_diffrn_measured_fraction_theta_full 0.992
_diffrn_measured_fraction_theta_max 0.994
_diffrn_measurement_device_type 'Nonius Kappa CCD'
_diffrn_measurement_method '\f scans and \w scans'
_diffrn_radiation_type MoK\a
_diffrn_radiation_wavelength 0.71073
_diffrn_reflns_av_R_equivalents 0.0642
_diffrn_reflns_av_unetI/netI 0.0357
_diffrn_reflns_Laue_measured_fraction_full 0.992
_diffrn_reflns_Laue_measured_fraction_max 0.994
_diffrn_reflns_limit_h_max 12
_diffrn_reflns_limit_h_min -12
_diffrn_reflns_limit_k_max 13
_diffrn_reflns_limit_k_min -13
_diffrn_reflns_limit_l_max 22
_diffrn_reflns_limit_l_min -19
_diffrn_reflns_number 15456
_diffrn_reflns_point_group_measured_fraction_full 0.993
_diffrn_reflns_point_group_measured_fraction_max 0.986
_diffrn_reflns_theta_full 25.242
_diffrn_reflns_theta_max 27.999
_diffrn_reflns_theta_min 4.050
_exptl_absorpt_coefficient_mu 8.618
_exptl_absorpt_correction_T_max 0.170
_exptl_absorpt_correction_T_min 0.074
_exptl_absorpt_correction_type multi-scan
_exptl_absorpt_process_details
;
multi-scan from symmetry-related measurements 
 Sortav (Blessing 1995)
;
_exptl_crystal_colour colourless
_exptl_crystal_density_diffrn 2.137
_exptl_crystal_description prismatic
_exptl_crystal_F_000 1048
_exptl_crystal_size_max 0.29
_exptl_crystal_size_mid 0.28
_exptl_crystal_size_min 0.23
_refine_diff_density_max 2.747
_refine_diff_density_min -3.102
_refine_diff_density_rms 0.218
_refine_ls_abs_structure_details
;
 Flack x determined using 1658 quotients [(I+)-(I-)]/[(I+)+(I-)]
 (Parsons, Flack and Wagner, Acta Cryst. B69 (2013) 249-259).
;
_refine_ls_abs_structure_Flack 0.007(6)
_refine_ls_extinction_method none
_refine_ls_goodness_of_fit_ref 1.111
_refine_ls_hydrogen_treatment mixed
_refine_ls_matrix_type full
_refine_ls_number_parameters 206
_refine_ls_number_reflns 4014
_refine_ls_number_restraints 2
_refine_ls_restrained_S_all 1.111
_refine_ls_R_factor_all 0.0370
_refine_ls_R_factor_gt 0.0365
_refine_ls_shift/su_max 0.000
_refine_ls_shift/su_mean 0.000
_refine_ls_structure_factor_coef Fsqd
_refine_ls_weighting_details 'w=1/[\s^2^(Fo^2^)+(0.0572P)^2^+6.2728P] where P=(Fo^2^+2Fc^2^)/3'
_refine_ls_weighting_scheme calc
_refine_ls_wR_factor_gt 0.0984
_refine_ls_wR_factor_ref 0.0987
_reflns_Friedel_coverage 0.738
_reflns_Friedel_fraction_full 0.995
_reflns_Friedel_fraction_max 0.975
_reflns_number_gt 3950
_reflns_number_total 4014
_reflns_threshold_expression 'I > 2\s(I)'
_cod_data_source_file c6dt01689h2.cif
_cod_data_source_block complex3
_cod_depositor_comments 'Adding full bibliography for 7039362--7039364.cif.'
_cod_database_code 7039362
_shelx_shelxl_version_number 2014/7
_shelx_space_group_comment
;
The symmetry employed for this shelxl refinement is uniquely defined
by the following loop, which should always be used as a source of
symmetry information in preference to the above space-group names.
They are only intended as comments.
;

loop_
_space_group_symop_operation_xyz
'x, y, z'
'-x+1/2, -y, z+1/2'
'x+1/2, -y+1/2, -z'
'-x, y+1/2, -z+1/2'

loop_
_atom_site_label
_atom_site_type_symbol
_atom_site_fract_x
_atom_site_fract_y
_atom_site_fract_z
_atom_site_U_iso_or_equiv
_atom_site_adp_type
_atom_site_occupancy
_atom_site_site_symmetry_order
_atom_site_calc_flag
_atom_site_refinement_flags_posn
_atom_site_refinement_flags_adp
Pt1 Pt 0.63653(4) -0.02948(3) 0.43643(2) 0.02657(12) Uani 1 1 d . .
S1 S 0.5271(3) -0.1800(2) 0.50542(16) 0.0302(5) Uani 1 1 d . .
S2 S 0.5103(3) -0.0662(3) 0.32845(16) 0.0379(6) Uani 1 1 d . .
O1 O 0.3773(10) -0.1529(9) 0.5231(6) 0.049(2) Uani 1 1 d . .
O2 O 0.4468(14) -0.1913(9) 0.3145(7) 0.068(3) Uani 1 1 d . .
O3 O 0.7460(8) 0.0295(8) 0.5319(4) 0.0340(14) Uani 1 1 d . .
O4 O 0.8738(14) 0.1899(10) 0.5746(5) 0.062(3) Uani 1 1 d . .
O5 O 0.7381(10) 0.1116(8) 0.3833(5) 0.0399(18) Uani 1 1 d . .
O6 O 0.9289(13) 0.1405(8) 0.2717(5) 0.048(2) Uani 1 1 d D .
O7 O 0.9895(13) 0.3920(8) 0.2420(5) 0.050(2) Uani 1 1 d . .
H7 H 0.9942 0.4696 0.2400 0.075 Uiso 1 1 calc R U
O8 O 0.7766(11) 0.5051(7) 0.3414(6) 0.046(2) Uani 1 1 d D .
C1 C 0.6170(16) -0.2050(13) 0.5962(8) 0.048(3) Uani 1 1 d . .
H1A H 0.6161 -0.1280 0.6265 0.071 Uiso 1 1 calc R U
H1B H 0.7132 -0.2296 0.5859 0.071 Uiso 1 1 calc R U
H1C H 0.5701 -0.2709 0.6254 0.071 Uiso 1 1 calc R U
C2 C 0.5368(14) -0.3337(10) 0.4646(9) 0.043(3) Uani 1 1 d . .
H2A H 0.4912 -0.3929 0.4994 0.064 Uiso 1 1 calc R U
H2B H 0.6344 -0.3572 0.4579 0.064 Uiso 1 1 calc R U
H2C H 0.4901 -0.3345 0.4143 0.064 Uiso 1 1 calc R U
C3 C 0.603(3) -0.022(2) 0.2445(9) 0.095(7) Uani 1 1 d . .
H3A H 0.6731 -0.0858 0.2327 0.142 Uiso 1 1 calc R U
H3B H 0.6490 0.0576 0.2533 0.142 Uiso 1 1 calc R U
H3C H 0.5385 -0.0149 0.2009 0.142 Uiso 1 1 calc R U
C4 C 0.375(3) 0.047(2) 0.3282(14) 0.118(12) Uani 1 1 d . .
H4A H 0.3108 0.0300 0.2857 0.177 Uiso 1 1 calc R U
H4B H 0.4157 0.1301 0.3214 0.177 Uiso 1 1 calc R U
H4C H 0.3250 0.0439 0.3775 0.177 Uiso 1 1 calc R U
C5 C 0.8163(13) 0.1361(11) 0.5213(6) 0.037(2) Uani 1 1 d . .
C6 C 0.8279(11) 0.1819(9) 0.4353(7) 0.0319(19) Uani 1 1 d . .
C7 C 0.9836(13) 0.1664(12) 0.4107(7) 0.041(3) Uani 1 1 d . .
H7A H 1.0436 0.2140 0.4465 0.049 Uiso 1 1 calc R U
H7B H 1.0102 0.0777 0.4142 0.049 Uiso 1 1 calc R U
C8 C 1.0069(13) 0.2133(12) 0.3268(8) 0.042(3) Uani 1 1 d . .
H8 H 1.1079 0.2047 0.3143 0.050 Uiso 1 1 calc R U
C9 C 0.9670(12) 0.3539(9) 0.3203(6) 0.033(2) Uani 1 1 d . .
H9 H 1.0293 0.4033 0.3549 0.040 Uiso 1 1 calc R U
C10 C 0.8131(12) 0.3732(9) 0.3466(6) 0.0296(19) Uani 1 1 d . .
H10 H 0.7518 0.3264 0.3100 0.036 Uiso 1 1 calc R U
C11 C 0.7864(12) 0.3223(9) 0.4292(7) 0.033(2) Uani 1 1 d . .
H11A H 0.6867 0.3319 0.4422 0.040 Uiso 1 1 calc R U
H11B H 0.8410 0.3712 0.4670 0.040 Uiso 1 1 calc R U
H1O H 0.842(11) 0.12(2) 0.288(14) 0.100 Uiso 1 1 d D U
H3O H 0.79(3) 0.54(2) 0.389(6) 0.100 Uiso 1 1 d D U

loop_
_atom_site_aniso_label
_atom_site_aniso_U_11
_atom_site_aniso_U_22
_atom_site_aniso_U_33
_atom_site_aniso_U_23
_atom_site_aniso_U_13
_atom_site_aniso_U_12
Pt1 0.03162(18) 0.02398(17) 0.02411(18) 0.00001(13) -0.00022(13) -0.00324(13)
S1 0.0299(11) 0.0259(11) 0.0347(12) 0.0020(9) 0.0046(10) -0.0018(9)
S2 0.0516(16) 0.0313(12) 0.0306(13) -0.0036(9) -0.0068(11) -0.0071(10)
O1 0.037(4) 0.045(5) 0.065(6) -0.001(4) 0.016(4) 0.003(4)
O2 0.096(9) 0.037(5) 0.071(7) 0.003(5) -0.038(7) -0.032(5)
O3 0.044(4) 0.030(3) 0.028(3) 0.003(3) -0.006(3) -0.006(4)
O4 0.098(8) 0.055(5) 0.033(4) 0.006(4) -0.021(5) -0.029(6)
O5 0.053(5) 0.042(4) 0.025(4) 0.002(3) 0.004(3) -0.019(4)
O6 0.084(7) 0.024(3) 0.036(4) -0.001(3) 0.019(5) 0.003(4)
O7 0.087(7) 0.027(4) 0.036(4) 0.000(3) 0.018(4) -0.016(4)
O8 0.071(6) 0.019(3) 0.046(5) 0.001(3) -0.006(4) 0.010(3)
C1 0.059(8) 0.044(6) 0.040(6) 0.009(5) -0.005(6) -0.009(6)
C2 0.044(6) 0.023(5) 0.061(8) -0.003(5) 0.003(5) 0.000(4)
C3 0.129(18) 0.125(18) 0.031(7) -0.015(9) 0.017(9) -0.036(17)
C4 0.14(2) 0.104(16) 0.105(17) -0.058(14) -0.082(17) 0.074(17)
C5 0.047(6) 0.033(5) 0.029(5) 0.003(4) -0.007(4) -0.011(4)
C6 0.044(5) 0.022(4) 0.030(5) 0.005(4) 0.004(4) -0.008(3)
C7 0.039(6) 0.042(6) 0.041(6) 0.011(5) -0.003(5) 0.003(5)
C8 0.035(5) 0.043(6) 0.047(7) 0.014(5) 0.008(5) 0.003(4)
C9 0.045(5) 0.026(4) 0.029(5) 0.000(4) 0.003(4) -0.010(4)
C10 0.044(5) 0.020(4) 0.025(4) 0.001(3) -0.001(4) 0.002(4)
C11 0.044(5) 0.025(4) 0.030(5) -0.003(4) 0.001(5) 0.000(4)

loop_
_atom_type_symbol
_atom_type_description
_atom_type_scat_dispersion_real
_atom_type_scat_dispersion_imag
_atom_type_scat_source
Pt Pt -1.7033 8.3905 'International Tables Vol C Tables 4.2.6.8 and 6.1.1.4'
S S 0.1246 0.1234 'International Tables Vol C Tables 4.2.6.8 and 6.1.1.4'
C C 0.0033 0.0016 'International Tables Vol C Tables 4.2.6.8 and 6.1.1.4'
H H 0.0000 0.0000 'International Tables Vol C Tables 4.2.6.8 and 6.1.1.4'
O O 0.0106 0.0060 'International Tables Vol C Tables 4.2.6.8 and 6.1.1.4'

loop_
_geom_angle_atom_site_label_1
_geom_angle_atom_site_label_2
_geom_angle_atom_site_label_3
_geom_angle
O5 Pt1 O3 83.5(3)
O5 Pt1 S2 90.9(2)
O3 Pt1 S2 172.1(2)
O5 Pt1 S1 175.3(2)
O3 Pt1 S1 92.0(2)
S2 Pt1 S1 93.44(10)
O1 S1 C2 107.9(6)
O1 S1 C1 108.1(7)
C2 S1 C1 100.3(6)
O1 S1 Pt1 114.4(4)
C2 S1 Pt1 115.1(5)
C1 S1 Pt1 109.9(4)
O2 S2 C3 108.2(9)
O2 S2 C4 108.5(12)
C3 S2 C4 100.6(14)
O2 S2 Pt1 120.6(5)
C3 S2 Pt1 111.1(8)
C4 S2 Pt1 105.9(6)
C5 O3 Pt1 114.3(7)
C6 O5 Pt1 113.2(6)
C8 O6 H1O 113(10)
C9 O7 H7 109.5
C10 O8 H3O 106(10)
S1 C1 H1A 109.5
S1 C1 H1B 109.5
H1A C1 H1B 109.5
S1 C1 H1C 109.5
H1A C1 H1C 109.5
H1B C1 H1C 109.5
S1 C2 H2A 109.5
S1 C2 H2B 109.5
H2A C2 H2B 109.5
S1 C2 H2C 109.5
H2A C2 H2C 109.5
H2B C2 H2C 109.5
S2 C3 H3A 109.5
S2 C3 H3B 109.5
H3A C3 H3B 109.5
S2 C3 H3C 109.5
H3A C3 H3C 109.5
H3B C3 H3C 109.5
S2 C4 H4A 109.5
S2 C4 H4B 109.5
H4A C4 H4B 109.5
S2 C4 H4C 109.5
H4A C4 H4C 109.5
H4B C4 H4C 109.5
O4 C5 O3 121.9(10)
O4 C5 C6 122.3(10)
O3 C5 C6 115.6(9)
O5 C6 C11 107.9(9)
O5 C6 C7 110.1(9)
C11 C6 C7 109.1(8)
O5 C6 C5 112.3(8)
C11 C6 C5 110.4(9)
C7 C6 C5 107.0(9)
C8 C7 C6 111.0(10)
C8 C7 H7A 109.4
C6 C7 H7A 109.4
C8 C7 H7B 109.4
C6 C7 H7B 109.4
H7A C7 H7B 108.0
O6 C8 C7 111.4(10)
O6 C8 C9 110.4(10)
C7 C8 C9 110.3(11)
O6 C8 H8 108.2
C7 C8 H8 108.2
C9 C8 H8 108.2
O7 C9 C10 112.4(10)
O7 C9 C8 107.9(9)
C10 C9 C8 109.9(9)
O7 C9 H9 108.8
C10 C9 H9 108.8
C8 C9 H9 108.8
O8 C10 C11 111.1(8)
O8 C10 C9 109.8(9)
C11 C10 C9 112.2(9)
O8 C10 H10 107.9
C11 C10 H10 107.9
C9 C10 H10 107.9
C10 C11 C6 111.1(9)
C10 C11 H11A 109.4
C6 C11 H11A 109.4
C10 C11 H11B 109.4
C6 C11 H11B 109.4
H11A C11 H11B 108.0

loop_
_geom_bond_atom_site_label_1
_geom_bond_atom_site_label_2
_geom_bond_distance
Pt1 O5 1.984(8)
Pt1 O3 2.016(7)
Pt1 S2 2.217(3)
Pt1 S1 2.224(2)
S1 O1 1.472(9)
S1 C2 1.763(11)
S1 C1 1.775(13)
S2 O2 1.467(9)
S2 C3 1.732(18)
S2 C4 1.75(2)
O3 C5 1.317(13)
O4 C5 1.197(14)
O5 C6 1.429(13)
O6 C8 1.414(17)
O6 H1O 0.88(3)
O7 C9 1.402(13)
O7 H7 0.8200
O8 C10 1.434(12)
O8 H3O 0.89(3)
C1 H1A 0.9600
C1 H1B 0.9600
C1 H1C 0.9600
C2 H2A 0.9600
C2 H2B 0.9600
C2 H2C 0.9600
C3 H3A 0.9600
C3 H3B 0.9600
C3 H3C 0.9600
C4 H4A 0.9600
C4 H4B 0.9600
C4 H4C 0.9600
C5 C6 1.537(15)
C6 C11 1.534(13)
C6 C7 1.535(16)
C7 C8 1.520(17)
C7 H7A 0.9700
C7 H7B 0.9700
C8 C9 1.532(16)
C8 H8 0.9800
C9 C10 1.532(16)
C9 H9 0.9800
C10 C11 1.520(15)
C10 H10 0.9800
C11 H11A 0.9700
C11 H11B 0.9700
